data_4116976
loop_
_publ_author_name
'Li-Sheng Wang'
'James C. Fettinger'
'Rinaldo Poli'

_publ_section_title
;
 Cyclopentadienylmolybdenum(II) and -(III) Complexes Containing Diene and
 Allyl Ligands. 1. Isomeric Preferences and Isomerization Rates in a Pair
 of Redox-Related Organometallic Complexes
;
_journal_name_full 'Journal of the American Chemical Society'
_journal_page_first 4453
_journal_page_last 4464
_journal_paper_doi 10.1021/ja964078k
_journal_volume 119
_journal_year 1997
_chemical_formula_sum 'C12 H16 Mo'
_chemical_formula_weight 256.19
_chemical_name_systematic
;
 ?
;
_space_group_IT_number 62
_symmetry_cell_setting orthorhombic
_symmetry_space_group_name_Hall '-P 2ac 2n'
_symmetry_space_group_name_H-M 'P n m a'
_atom_sites_solution_hydrogens geom
_atom_sites_solution_primary direct
_atom_sites_solution_secondary difmap
_audit_creation_method SHELXL
_cell_angle_alpha 90.00
_cell_angle_beta 90.00
_cell_angle_gamma 90.00
_cell_formula_units_Z 4
_cell_length_a 11.9689(6)
_cell_length_b 11.6175(11)
_cell_length_c 7.4177(6)
_cell_measurement_reflns_used 25
_cell_measurement_temperature 153(2)
_cell_measurement_theta_max 20.2
_cell_measurement_theta_min 19.5
_cell_volume 1031.42(14)
_computing_cell_refinement 'Enraf EXPRESS'
_computing_data_collection 'Enraf EXPRESS'
_computing_data_reduction 'Harms XCAD4; Siemens SHELXTL'
_computing_molecular_graphics 'Siemens SHELXTL'
_computing_publication_material 'Siemens SHELXTL'
_computing_structure_refinement 'SHELXL-93 (Sheldrick, 1993)'
_computing_structure_solution 'SHELXS-86 (Sheldrick, 1990)'
_diffrn_ambient_temperature 153(2)
_diffrn_measurement_device 'Enraf CAD4'
_diffrn_measurement_method '\w:2\t scans'
_diffrn_radiation_monochromator graphite
_diffrn_radiation_source 'fine-focus sealed tube'
_diffrn_radiation_type MoK\a
_diffrn_radiation_wavelength 0.71073
_diffrn_reflns_av_R_equivalents 0.0265
_diffrn_reflns_av_sigmaI/netI 0.0237
_diffrn_reflns_limit_h_max 0
_diffrn_reflns_limit_h_min -15
_diffrn_reflns_limit_k_max 0
_diffrn_reflns_limit_k_min -15
_diffrn_reflns_limit_l_max 9
_diffrn_reflns_limit_l_min -9
_diffrn_reflns_number 2381
_diffrn_reflns_theta_max 27.46
_diffrn_reflns_theta_min 3.23
_diffrn_standards_decay_% 0
_diffrn_standards_interval_time 60
_diffrn_standards_number 6
_exptl_absorpt_coefficient_mu 1.221
_exptl_absorpt_correction_T_max 0.7649
_exptl_absorpt_correction_T_min 0.6848
_exptl_absorpt_correction_type empirical
_exptl_crystal_colour Orange
_exptl_crystal_density_diffrn 1.650
_exptl_crystal_description Block
_exptl_crystal_F_000 520
_exptl_crystal_size_max 0.525
_exptl_crystal_size_mid 0.250
_exptl_crystal_size_min 0.275
_refine_diff_density_max 1.384
_refine_diff_density_min -0.550
_refine_diff_density_rms 0.107
_refine_ls_extinction_coef 0.0023(8)
_refine_ls_extinction_expression Fc^*^=3DkFc[1+0.001xFc^2^\l^3^/sin(2\q)]^-1/4^
_refine_ls_extinction_method SHELXL
_refine_ls_goodness_of_fit_all 1.143
_refine_ls_goodness_of_fit_obs 1.158
_refine_ls_matrix_type full
_refine_ls_number_parameters 77
_refine_ls_number_reflns 1237
_refine_ls_number_restraints 0
_refine_ls_restrained_S_all 1.143
_refine_ls_restrained_S_obs 1.158
_refine_ls_R_factor_all 0.0338
_refine_ls_R_factor_obs 0.0308
_refine_ls_shift/esd_max 0.000
_refine_ls_shift/esd_mean 0.000
_refine_ls_structure_factor_coef Fsqd
_refine_ls_weighting_details 'w=3D1/[\s^2^(Fo^2^)+(0.0493P)^2^+1.0154P] where P=3D(Fo^2^+2Fc^2^)/3'
_refine_ls_weighting_scheme calc
_refine_ls_wR_factor_all 0.0865
_refine_ls_wR_factor_obs 0.0838
_reflns_number_observed 1138
_reflns_number_total 1237
_reflns_observed_criterion >2sigma(I)
_cod_data_source_file ja964078k_4.cif
_cod_data_source_block compound_4c
_cod_depositor_comments
;
The following automatic conversions were performed:

'_refine_ls_weighting_scheme' value 'calc
w=3D1/[\s^2^(Fo^2^)+(0.0493P)^2^+1.0154P] where P=3D(Fo^2^+2Fc^2^)/3'
was changed to 'calc'. New tag '_refine_ls_weighting_details' was
created. The value of the new tag was set to
'w=3D1/[\s^2^(Fo^2^)+(0.0493P)^2^+1.0154P] where
P=3D(Fo^2^+2Fc^2^)/3'.

Automatic conversion script
Id: cif_fix_values 3143 2015-03-26 13:38:13Z robertas 
;
_cod_database_code 4116976

loop_
_symmetry_equiv_pos_as_xyz
'x, y, z'
'-x+1/2, -y, z+1/2'
'-x, y+1/2, -z'
'x+1/2, -y+1/2, -z+1/2'
'-x, -y, -z'
'x-1/2, y, -z-1/2'
'x, -y-1/2, z'
'-x-1/2, y-1/2, z-1/2'

loop_
_atom_site_aniso_label
_atom_site_aniso_U_11
_atom_site_aniso_U_22
_atom_site_aniso_U_33
_atom_site_aniso_U_23
_atom_site_aniso_U_13
_atom_site_aniso_U_12
Mo1 0.0212(2) 0.0212(2) 0.0205(2) 0.000 0.00243(10) 0.000
C1 0.025(2) 0.060(3) 0.045(3) 0.000 -0.011(2) 0.000
C2 0.045(2) 0.037(2) 0.0325(15) 0.0041(13) -0.0099(13) 0.0096(14)
C3 0.0380(14) 0.041(2) 0.0217(12) 0.0056(12) -0.0018(12) -0.0072(13)
C6 0.130(9) 0.073(6) 0.070(6) 0.032(5) 0.078(7) 0.067(6)
C7 0.044(4) 0.027(7) 0.037(4) 0.000(2) 0.003(4) 0.006(2)
C8 0.053(2) 0.023(11) 0.033(4) -0.005(3) -0.004(2) 0.004(3)
C9 0.031(6) 0.029(6) 0.036(3) -0.002(3) -0.016(4) -0.004(2)
C10 0.044(4) 0.027(7) 0.037(4) 0.000(2) 0.003(4) 0.006(2)
C11 0.053(2) 0.023(11) 0.033(4) -0.005(3) -0.004(2) 0.004(3)
C12 0.031(6) 0.029(6) 0.036(3) -0.002(3) -0.016(4) -0.004(2)

loop_
_atom_site_label
_atom_site_type_symbol
_atom_site_fract_x
_atom_site_fract_y
_atom_site_fract_z
_atom_site_U_iso_or_equiv
_atom_site_thermal_displace_type
_atom_site_occupancy
_atom_site_calc_flag
_atom_site_refinement_flags
_atom_site_disorder_group
Mo1 Mo 0.83969(2) 0.7500 0.05196(4) 0.0210(2) Uani 1 d S .
C1 C 0.9709(4) 0.7500 0.2819(7) 0.0431(11) Uani 1 d S .
H1 H 1.0482(4) 0.7500 0.2532(7) 0.052 Uiso 1 calc SR .
C2 C 0.9038(3) 0.6514(3) 0.3069(4) 0.0382(7) Uani 1 d . .
H2 H 0.9276(3) 0.5736(3) 0.2993(4) 0.046 Uiso 1 calc R .
C3 C 0.7959(3) 0.6899(3) 0.3447(4) 0.0337(6) Uani 1 d . .
H3 H 0.7329(3) 0.6422(3) 0.3668(4) 0.040 Uiso 1 calc R .
C6 C 0.9721(10) 0.6845(8) -0.1405(14) 0.091(4) Uani 0.50 d P 1
H6A H 1.0030(10) 0.6645(8) -0.2602(14) 0.109 Uiso 0.50 calc PR 1
H6B H 1.0315(10) 0.6645(8) -0.0531(14) 0.109 Uiso 0.50 calc PR 1
C7 C 0.8923(13) 0.6017(19) -0.1119(24) 0.0358(11) Uani 0.50 d P 1
H7A H 0.9159(13) 0.5305(19) -0.0463(24) 0.043 Uiso 0.50 calc PR 1
C8 C 0.7788(10) 0.6140(33) -0.1503(34) 0.037(3) Uani 0.50 d P 1
H8A H 0.7554(10) 0.6387(33) -0.2738(34) 0.044 Uiso 0.50 calc PR 1
C9 C 0.7071(20) 0.6161(21) -0.0213(26) 0.0317(12) Uani 0.50 d P 1
H9A H 0.7042(20) 0.5468(21) 0.0562(26) 0.038 Uiso 0.50 calc PR 1
H9B H 0.6322(20) 0.6466(21) -0.0520(26) 0.038 Uiso 0.50 calc PR 1
C10 C 0.8783(15) 0.9209(20) -0.0862(27) 0.0358(11) Uani 0.50 d P 2
H10A H 0.8651(15) 0.9916(20) -0.0149(27) 0.043 Uiso 0.50 calc PR 2
H10B H 0.9467(15) 0.9239(20) -0.1610(27) 0.043 Uiso 0.50 calc PR 2
C11 C 0.7802(10) 0.8665(36) -0.1671(35) 0.037(3) Uani 0.50 d P 2
H11A H 0.7725(10) 0.8449(36) -0.2969(35) 0.044 Uiso 0.50 calc PR 2
C12 C 0.6908(21) 0.8679(24) -0.0375(27) 0.0317(12) Uani 0.50 d P 2
H12A H 0.6205(21) 0.8290(24) -0.0723(27) 0.038 Uiso 0.50 calc PR 2
H12B H 0.6796(21) 0.9401(24) 0.0310(27) 0.038 Uiso 0.50 calc PR 2

loop_
_atom_type_symbol
_atom_type_description
_atom_type_scat_dispersion_real
_atom_type_scat_dispersion_imag
_atom_type_scat_source
C C 0.0033 0.0016 'International Tables Vol C Tables 4.2.6.8 and 6.1.1.4'
H H 0.0000 0.0000 'International Tables Vol C Tables 4.2.6.8 and 6.1.1.4'
Mo Mo -1.6832 0.6857 'International Tables Vol C Tables 4.2.6.8 and 6.1.1.4'

loop_
_geom_angle_atom_site_label_1
_geom_angle_atom_site_label_2
_geom_angle_atom_site_label_3
_geom_angle
_geom_angle_site_symmetry_1
_geom_angle_site_symmetry_3
C7 Mo1 C7 103.1(4) . 7_575
C11 Mo1 C11 74.7(11) 7_575 .
C7 Mo1 C6 73.4(3) . 7_575
C7 Mo1 C6 35.7(4) 7_575 7_575
C7 Mo1 C6 35.7(4) . .
C7 Mo1 C6 73.4(3) 7_575 .
C6 Mo1 C6 39.3(5) 7_575 .
C11 Mo1 C10 37.8(7) 7_575 7_575
C11 Mo1 C10 105.4(5) . 7_575
C11 Mo1 C10 105.4(5) 7_575 .
C11 Mo1 C10 37.8(7) . .
C10 Mo1 C10 121.0(6) 7_575 .
C7 Mo1 C9 62.3(4) . .
C7 Mo1 C9 126.9(4) 7_575 .
C6 Mo1 C9 124.3(5) 7_575 .
C6 Mo1 C9 96.2(5) . .
C7 Mo1 C9 126.9(4) . 7_575
C7 Mo1 C9 62.3(4) 7_575 7_575
C6 Mo1 C9 96.2(5) 7_575 7_575
C6 Mo1 C9 124.3(5) . 7_575
C9 Mo1 C9 85.7(4) . 7_575
C7 Mo1 C8 36.1(6) . .
C7 Mo1 C8 105.6(4) 7_575 .
C6 Mo1 C8 92.4(4) 7_575 .
C6 Mo1 C8 65.1(6) . .
C9 Mo1 C8 32.6(5) . .
C9 Mo1 C8 95.3(6) 7_575 .
C7 Mo1 C8 105.6(4) . 7_575
C7 Mo1 C8 36.1(6) 7_575 7_575
C6 Mo1 C8 65.1(6) 7_575 7_575
C6 Mo1 C8 92.4(4) . 7_575
C9 Mo1 C8 95.3(6) . 7_575
C9 Mo1 C8 32.6(5) 7_575 7_575
C8 Mo1 C8 86.9(8) . 7_575
C7 Mo1 C1 102.3(3) . .
C7 Mo1 C1 102.3(3) 7_575 .
C11 Mo1 C1 138.7(7) 7_575 .
C11 Mo1 C1 138.7(7) . .
C6 Mo1 C1 89.4(4) 7_575 .
C6 Mo1 C1 89.4(4) . .
C10 Mo1 C1 101.2(3) 7_575 .
C10 Mo1 C1 101.2(3) . .
C9 Mo1 C1 130.1(3) . .
C9 Mo1 C1 130.1(3) 7_575 .
C8 Mo1 C1 134.0(5) . .
C8 Mo1 C1 134.0(5) 7_575 .
C7 Mo1 C2 137.4(3) . 7_575
C7 Mo1 C2 88.2(2) 7_575 7_575
C11 Mo1 C2 171.8(5) 7_575 7_575
C11 Mo1 C2 113.3(6) . 7_575
C6 Mo1 C2 96.6(3) 7_575 7_575
C6 Mo1 C2 116.4(4) . 7_575
C10 Mo1 C2 136.3(3) 7_575 7_575
C10 Mo1 C2 82.6(3) . 7_575
C9 Mo1 C2 138.8(4) . 7_575
C9 Mo1 C2 95.0(3) 7_575 7_575
C8 Mo1 C2 165.5(4) . 7_575
C8 Mo1 C2 107.2(4) 7_575 7_575
C1 Mo1 C2 35.26(11) . 7_575
C7 Mo1 C2 88.2(2) . .
C7 Mo1 C2 137.4(3) 7_575 .
C11 Mo1 C2 113.3(6) 7_575 .
C11 Mo1 C2 171.8(5) . .
C6 Mo1 C2 116.4(4) 7_575 .
C6 Mo1 C2 96.6(3) . .
C10 Mo1 C2 82.6(3) 7_575 .
C10 Mo1 C2 136.3(3) . .
C9 Mo1 C2 95.0(3) . .
C9 Mo1 C2 138.8(4) 7_575 .
C8 Mo1 C2 107.2(4) . .
C8 Mo1 C2 165.5(4) 7_575 .
C1 Mo1 C2 35.26(11) . .
C2 Mo1 C2 58.6(2) 7_575 .
C7 Mo1 C3 110.0(2) . .
C7 Mo1 C3 144.1(2) 7_575 .
C11 Mo1 C3 115.0(3) 7_575 .
C11 Mo1 C3 141.7(3) . .
C6 Mo1 C3 147.3(4) 7_575 .
C6 Mo1 C3 129.9(2) . .
C10 Mo1 C3 101.7(3) 7_575 .
C10 Mo1 C3 136.2(3) . .
C9 Mo1 C3 82.1(4) . .
C9 Mo1 C3 105.5(4) 7_575 .
C8 Mo1 C3 109.2(3) . .
C8 Mo1 C3 137.7(3) 7_575 .
C1 Mo1 C3 57.93(14) . .
C2 Mo1 C3 57.98(11) 7_575 .
C2 Mo1 C3 34.67(12) . .
C7 Mo1 C3 144.1(2) . 7_575
C7 Mo1 C3 110.0(2) 7_575 7_575
C11 Mo1 C3 141.7(3) 7_575 7_575
C11 Mo1 C3 115.0(3) . 7_575
C6 Mo1 C3 129.9(2) 7_575 7_575
C6 Mo1 C3 147.3(4) . 7_575
C10 Mo1 C3 136.2(3) 7_575 7_575
C10 Mo1 C3 101.7(3) . 7_575
C9 Mo1 C3 105.5(4) . 7_575
C9 Mo1 C3 82.1(4) 7_575 7_575
C8 Mo1 C3 137.7(3) . 7_575
C8 Mo1 C3 109.2(3) 7_575 7_575
C1 Mo1 C3 57.93(14) . 7_575
C2 Mo1 C3 34.67(12) 7_575 7_575
C2 Mo1 C3 57.98(11) . 7_575
C3 Mo1 C3 34.7(2) . 7_575
C11 Mo1 C12 36.5(5) 7_575 7_575
C11 Mo1 C12 84.6(7) . 7_575
C10 Mo1 C12 61.2(5) 7_575 7_575
C10 Mo1 C12 122.4(4) . 7_575
C1 Mo1 C12 136.3(3) . 7_575
C2 Mo1 C12 139.8(4) 7_575 7_575
C2 Mo1 C12 101.1(3) . 7_575
C3 Mo1 C12 85.3(3) . 7_575
C3 Mo1 C12 105.5(4) 7_575 7_575
C11 Mo1 C12 84.6(7) 7_575 .
C11 Mo1 C12 36.5(5) . .
C10 Mo1 C12 122.4(4) 7_575 .
C10 Mo1 C12 61.2(5) . .
C1 Mo1 C12 136.3(3) . .
C2 Mo1 C12 101.1(3) 7_575 .
C2 Mo1 C12 139.8(4) . .
C3 Mo1 C12 105.5(4) . .
C3 Mo1 C12 85.3(3) 7_575 .
C12 Mo1 C12 71.5(5) 7_575 .
C2 C1 C2 108.5(4) . 7_575
C2 C1 Mo1 73.2(2) . .
C2 C1 Mo1 73.2(2) 7_575 .
C2 C1 H1 125.7(2) . .
C2 C1 H1 125.7(2) 7_575 .
Mo1 C1 H1 119.66(13) . .
C3 C2 C1 107.1(3) . .
C3 C2 Mo1 72.7(2) . .
C1 C2 Mo1 71.5(2) . .
C3 C2 H2 126.5(2) . .
C1 C2 H2 126.5(2) . .
Mo1 C2 H2 121.10(8) . .
C2 C3 C3 108.7(2) . 7_575
C2 C3 Mo1 72.6(2) . .
C3 C3 Mo1 72.63(8) 7_575 .
C2 C3 H3 125.7(2) . .
C3 C3 H3 125.668(4) 7_575 .
Mo1 C3 H3 120.80(8) . .
C7 C6 C6 134.6(11) . 7_575
C7 C6 Mo1 69.6(13) . .
C6 C6 Mo1 70.4(3) 7_575 .
C7 C6 H6A 103.6(12) . .
C6 C6 H6A 103.556(4) 7_575 .
Mo1 C6 H6A 155.0(3) . .
C7 C6 H6B 103.6(7) . .
C6 C6 H6B 103.555(4) 7_575 .
Mo1 C6 H6B 99.7(3) . .
H6A C6 H6B 105.3 . .
C6 C7 C8 125.0(18) . .
C6 C7 Mo1 74.6(11) . .
C8 C7 Mo1 75.7(22) . .
C6 C7 H7A 117.3(8) . .
C8 C7 H7A 117.3(11) . .
Mo1 C7 H7A 117.3(2) . .
C9 C8 C7 120.0(20) . .
C9 C8 Mo1 73.3(25) . .
C7 C8 Mo1 68.2(18) . .
C9 C8 H8A 119.3(10) . .
C7 C8 H8A 119.3(9) . .
Mo1 C8 H8A 119.3(4) . .
C8 C9 Mo1 74.2(22) . .
C8 C9 H9A 116.1(15) . .
Mo1 C9 H9A 116.1(3) . .
C8 C9 H9B 116.1(9) . .
Mo1 C9 H9B 116.1(2) . .
H9A C9 H9B 113.1 . .
C11 C10 Mo1 69.3(22) . .
C11 C10 H10A 116.7(8) . .
Mo1 C10 H10A 116.7(3) . .
C11 C10 H10B 116.7(11) . .
Mo1 C10 H10B 116.7(3) . .
H10A C10 H10B 113.7 . .
C12 C11 C10 108.6(13) . .
C12 C11 Mo1 76.0(23) . .
C10 C11 Mo1 73.0(17) . .
C12 C11 H11A 125.3(9) . .
C10 C11 H11A 125.3(14) . .
Mo1 C11 H11A 125.3(4) . .
C11 C12 Mo1 67.5(21) . .
C11 C12 H12A 116.9(7) . .
Mo1 C12 H12A 116.9(3) . .
C11 C12 H12B 116.9(16) . .
Mo1 C12 H12B 116.9(2) . .
H12A C12 H12B 114.0 . .

loop_
_geom_bond_atom_site_label_1
_geom_bond_atom_site_label_2
_geom_bond_distance
_geom_bond_site_symmetry_2
Mo1 C7 2.20(3) .
Mo1 C7 2.20(3) 7_575
Mo1 C11 2.23(4) 7_575
Mo1 C11 2.23(4) .
Mo1 C6 2.264(7) 7_575
Mo1 C6 2.264(7) .
Mo1 C10 2.28(3) 7_575
Mo1 C10 2.28(3) .
Mo1 C9 2.29(4) .
Mo1 C9 2.29(4) 7_575
Mo1 C8 2.30(4) .
Mo1 C8 2.30(4) 7_575
Mo1 C1 2.318(5) .
Mo1 C2 2.340(3) 7_575
Mo1 C2 2.340(3) .
Mo1 C3 2.341(3) .
Mo1 C3 2.341(3) 7_575
Mo1 C12 2.34(4) 7_575
Mo1 C12 2.34(4) .
C1 C2 1.411(4) .
C1 C2 1.411(4) 7_575
C1 H1 0.95 .
C2 C3 1.395(5) .
C2 H2 0.95 .
C3 C3 1.397(6) 7_575
C3 H3 0.95 .
C6 C7 1.372(15) .
C6 C6 1.52(2) 7_575
C6 H6A 0.99 .
C6 H6B 0.99 .
C7 C8 1.40(2) .
C7 H7A 1.00 .
C8 C9 1.29(3) .
C8 H8A 1.00 .
C9 H9A 0.99 .
C9 H9B 0.99 .
C10 C11 1.46(2) .
C10 H10A 0.99 .
C10 H10B 0.99 .
C11 C12 1.44(3) .
C11 H11A 1.00 .
C12 H12A 0.99 .
C12 H12B 0.99 .
